data_7215658
loop_
_publ_author_name
'Zhang, Rui'
'Liang, Zhenning'
'Han, Ali'
'Wu, Haotian'
'Du, Pingwu'
'Lai, Wenzhen'
'Cao, Rui'

_publ_section_title
;
 Structural, spectroscopic and theoretical studies of a vapochromic
 platinum(ii) terpyridyl complex
;
_journal_issue 25
_journal_name_full CrystEngComm
_journal_page_first 5531
_journal_paper_doi 10.1039/c4ce00514g
_journal_volume 16
_journal_year 2014
_chemical_formula_sum 'C17 H14 Cl F6 N4 P Pt'
_chemical_formula_weight 649.83
_chemical_name_systematic
; 
 ? 
;
_space_group_IT_number 62
_symmetry_cell_setting orthorhombic
_symmetry_space_group_name_Hall '-P 2ac 2n'
_symmetry_space_group_name_H-M 'P n m a'
_atom_sites_solution_hydrogens geom
_atom_sites_solution_primary direct
_atom_sites_solution_secondary difmap
_audit_creation_method SHELXL-97
_cell_angle_alpha 90.00
_cell_angle_beta 90.00
_cell_angle_gamma 90.00
_cell_formula_units_Z 4
_cell_length_a 27.144(5)
_cell_length_b 6.5905(13)
_cell_length_c 10.766(2)
_cell_measurement_reflns_used 7068
_cell_measurement_temperature 153(2)
_cell_measurement_theta_max 31.5074
_cell_measurement_theta_min 2.9408
_cell_volume 1926.0(6)
_computing_cell_refinement 'Bruker XSCANS'
_computing_data_collection 'Bruker XSCANS'
_computing_data_reduction 'Bruker SHELXTL'
_computing_molecular_graphics 'Bruker SHELXTL'
_computing_publication_material 'Bruker SHELXTL'
_computing_structure_refinement 'SHELXL-97 (Sheldrick, 1997)'
_computing_structure_solution 'SHELXS-97 (Sheldrick, 1990)'
_diffrn_ambient_temperature 153(2)
_diffrn_measured_fraction_theta_full 0.996
_diffrn_measured_fraction_theta_max 0.996
_diffrn_measurement_device_type 'Bruker P4'
_diffrn_measurement_method '\w scans'
_diffrn_radiation_monochromator graphite
_diffrn_radiation_source 'fine-focus sealed tube'
_diffrn_radiation_type MoK\a
_diffrn_radiation_wavelength 0.71073
_diffrn_reflns_av_R_equivalents 0.0531
_diffrn_reflns_av_sigmaI/netI 0.0410
_diffrn_reflns_limit_h_max 36
_diffrn_reflns_limit_h_min -39
_diffrn_reflns_limit_k_max 9
_diffrn_reflns_limit_k_min -9
_diffrn_reflns_limit_l_max 15
_diffrn_reflns_limit_l_min -15
_diffrn_reflns_number 18608
_diffrn_reflns_theta_full 31.50
_diffrn_reflns_theta_max 31.50
_diffrn_reflns_theta_min 2.94
_exptl_absorpt_coefficient_mu 7.576
_exptl_absorpt_correction_T_max 0.6191
_exptl_absorpt_correction_T_min 0.1283
_exptl_absorpt_correction_type multi-scan
_exptl_absorpt_process_details SADABS
_exptl_crystal_colour red
_exptl_crystal_density_diffrn 2.241
_exptl_crystal_density_method 'not measured'
_exptl_crystal_description Prism
_exptl_crystal_F_000 1232
_exptl_crystal_size_max 0.46
_exptl_crystal_size_mid 0.08
_exptl_crystal_size_min 0.07
_refine_diff_density_max 2.715
_refine_diff_density_min -2.205
_refine_diff_density_rms 0.202
_refine_ls_extinction_method none
_refine_ls_goodness_of_fit_ref 1.064
_refine_ls_hydrogen_treatment constr
_refine_ls_matrix_type full
_refine_ls_number_parameters 176
_refine_ls_number_reflns 3432
_refine_ls_number_restraints 0
_refine_ls_restrained_S_all 1.064
_refine_ls_R_factor_all 0.0502
_refine_ls_R_factor_gt 0.0434
_refine_ls_shift/su_max 0.001
_refine_ls_shift/su_mean 0.000
_refine_ls_structure_factor_coef Fsqd
_refine_ls_weighting_details 'calc w=1/[\s^2^(Fo^2^)+(0.0528P)^2^+3.3588P] where P=(Fo^2^+2Fc^2^)/3'
_refine_ls_weighting_scheme calc
_refine_ls_wR_factor_gt 0.0978
_refine_ls_wR_factor_ref 0.1025
_reflns_number_gt 3099
_reflns_number_total 3432
_reflns_threshold_expression >2sigma(I)
_cod_data_source_file c4ce00514g2.cif
_cod_data_source_block zrpttpy_mecns
_cod_depositor_comments
;
The following automatic conversions were performed:

'_symmetry_cell_setting' value 'Orthorhombic' changed to
'orthorhombic' according to
/usr/data/users/saulius/crontab/automatic-downloads/rss-feeds/RSC/lib/dictionaries/cif_core.dic
dictionary named 'cif_core.dic' version 2.4.2 from
2011-04-26.

'_exptl_absorpt_correction_type' value 'Multi-scan'
changed to 'multi-scan' according to
/usr/data/users/saulius/crontab/automatic-downloads/rss-feeds/RSC/lib/dictionaries/cif_core.dic
dictionary named 'cif_core.dic' version 2.4.2 from 2011-04-26.

Automatic conversion script
Id: cif_fix_values 2281 2013-09-26 08:29:07Z andrius 

 Adding full bibliography for 7215658.cif.
;
_cod_original_cell_volume 1926.0(7)
_cod_original_sg_symbol_H-M Pnma
_cod_database_code 7215658

loop_
_symmetry_equiv_pos_as_xyz
'x, y, z'
'-x+1/2, -y, z+1/2'
'-x, y+1/2, -z'
'x+1/2, -y+1/2, -z+1/2'
'-x, -y, -z'
'x-1/2, y, -z-1/2'
'x, -y-1/2, z'
'-x-1/2, y-1/2, z-1/2'

loop_
_atom_site_label
_atom_site_type_symbol
_atom_site_fract_x
_atom_site_fract_y
_atom_site_fract_z
_atom_site_U_iso_or_equiv
_atom_site_adp_type
_atom_site_occupancy
_atom_site_symmetry_multiplicity
_atom_site_calc_flag
_atom_site_refinement_flags
C1 C 1.0987(3) 0.2500 0.5599(7) 0.0248(13) Uani 1 2 d S
H1 H 1.0865 0.2500 0.6426 0.030 Uiso 1 2 calc SR
C2 C 1.1495(3) 0.2500 0.5406(8) 0.0322(17) Uani 1 2 d S
H2 H 1.1718 0.2500 0.6087 0.039 Uiso 1 2 calc SR
C3 C 1.1668(3) 0.2500 0.4200(8) 0.0329(16) Uani 1 2 d S
H3 H 1.2012 0.2500 0.4045 0.040 Uiso 1 2 calc SR
C4 C 1.1342(3) 0.2500 0.3221(7) 0.0297(15) Uani 1 2 d S
H4 H 1.1459 0.2500 0.2390 0.036 Uiso 1 2 calc SR
C5 C 1.0843(3) 0.2500 0.3457(6) 0.0242(13) Uani 1 2 d S
C6 C 1.0455(3) 0.2500 0.2487(6) 0.0228(13) Uani 1 2 d S
C7 C 1.0524(3) 0.2500 0.1210(6) 0.0278(14) Uani 1 2 d S
H7 H 1.0846 0.2500 0.0864 0.033 Uiso 1 2 calc SR
C8 C 1.0111(3) 0.2500 0.0453(7) 0.0310(16) Uani 1 2 d S
H8 H 1.0150 0.2500 -0.0424 0.037 Uiso 1 2 calc SR
C9 C 0.9639(3) 0.2500 0.0964(7) 0.0295(15) Uani 1 2 d S
H9 H 0.9357 0.2500 0.0443 0.035 Uiso 1 2 calc SR
C10 C 0.9589(3) 0.2500 0.2261(6) 0.0233(13) Uani 1 2 d S
C11 C 0.9135(2) 0.2500 0.2991(6) 0.0214(12) Uani 1 2 d S
C12 C 0.8670(3) 0.2500 0.2493(7) 0.0283(14) Uani 1 2 d S
H12 H 0.8628 0.2500 0.1617 0.034 Uiso 1 2 calc SR
C13 C 0.8264(3) 0.2500 0.3264(8) 0.0332(16) Uani 1 2 d S
H13 H 0.7940 0.2500 0.2929 0.040 Uiso 1 2 calc SR
C14 C 0.8338(3) 0.2500 0.4548(7) 0.0303(16) Uani 1 2 d S
H14 H 0.8064 0.2500 0.5096 0.036 Uiso 1 2 calc SR
C15 C 0.8811(3) 0.2500 0.5016(7) 0.0251(14) Uani 1 2 d S
H15 H 0.8858 0.2500 0.5891 0.030 Uiso 1 2 calc SR
C1S C 0.7931(3) 0.7500 0.0964(9) 0.042(2) Uani 1 2 d S
H1S1 H 0.7875 0.7025 0.0112 0.063 Uiso 0.50 1 calc PR
H1S2 H 0.7801 0.8880 0.1054 0.063 Uiso 0.50 1 calc PR
H1S3 H 0.7762 0.6595 0.1547 0.063 Uiso 0.50 1 calc PR
C2S C 0.8458(3) 0.7500 0.1229(7) 0.0370(18) Uani 1 2 d S
Cl1 Cl 0.98250(9) 0.2500 0.6901(3) 0.0475(5) Uani 1 2 d S
F1 F 0.84558(13) 0.0793(6) 0.9160(4) 0.0482(9) Uani 1 1 d .
F2 F 0.8217(2) 0.2500 0.7431(5) 0.0514(14) Uani 1 2 d S
F3 F 0.76573(14) 0.0791(6) 0.8567(3) 0.0501(10) Uani 1 1 d .
F4 F 0.78940(19) 0.2500 1.0283(4) 0.0436(13) Uani 1 2 d S
N1 N 1.0667(2) 0.2500 0.4655(5) 0.0202(11) Uani 1 2 d S
N2 N 0.99908(19) 0.2500 0.2960(5) 0.0171(10) Uani 1 2 d S
N3 N 0.9208(2) 0.2500 0.4262(6) 0.0218(11) Uani 1 2 d S
N1S N 0.8865(3) 0.7500 0.1436(7) 0.049(2) Uani 1 2 d S
P1 P 0.80580(7) 0.2500 0.88532(18) 0.0286(4) Uani 1 2 d S
Pt1 Pt 0.992400(9) 0.2500 0.47578(2) 0.01811(9) Uani 1 2 d S

loop_
_atom_site_aniso_label
_atom_site_aniso_U_11
_atom_site_aniso_U_22
_atom_site_aniso_U_33
_atom_site_aniso_U_23
_atom_site_aniso_U_13
_atom_site_aniso_U_12
C1 0.028(3) 0.018(3) 0.029(3) 0.000 -0.002(3) 0.000
C2 0.029(4) 0.030(4) 0.037(4) 0.000 -0.006(3) 0.000
C3 0.022(3) 0.036(4) 0.041(4) 0.000 0.003(3) 0.000
C4 0.028(3) 0.033(4) 0.028(4) 0.000 0.006(3) 0.000
C5 0.029(3) 0.021(3) 0.022(3) 0.000 0.001(3) 0.000
C6 0.032(3) 0.019(3) 0.017(3) 0.000 0.006(2) 0.000
C7 0.030(3) 0.035(4) 0.018(3) 0.000 0.004(3) 0.000
C8 0.040(4) 0.036(4) 0.017(3) 0.000 0.004(3) 0.000
C9 0.042(4) 0.026(3) 0.020(3) 0.000 -0.005(3) 0.000
C10 0.031(3) 0.020(3) 0.019(3) 0.000 0.001(2) 0.000
C11 0.022(3) 0.021(3) 0.021(3) 0.000 -0.004(2) 0.000
C12 0.030(3) 0.027(3) 0.027(3) 0.000 -0.007(3) 0.000
C13 0.023(3) 0.035(4) 0.042(4) 0.000 -0.005(3) 0.000
C14 0.023(3) 0.033(4) 0.035(4) 0.000 0.004(3) 0.000
C15 0.031(4) 0.021(3) 0.023(3) 0.000 0.005(3) 0.000
C1S 0.034(4) 0.053(5) 0.039(5) 0.000 0.005(3) 0.000
C2S 0.039(4) 0.049(5) 0.024(4) 0.000 0.002(3) 0.000
Cl1 0.0514(13) 0.0380(11) 0.0530(14) 0.000 -0.0003(10) 0.000
F1 0.043(2) 0.052(2) 0.050(2) 0.0015(18) -0.0026(17) 0.0162(17)
F2 0.063(3) 0.068(4) 0.023(2) 0.000 0.006(2) 0.000
F3 0.052(2) 0.053(2) 0.045(2) 0.0010(17) -0.0120(17) -0.0186(18)
F4 0.035(3) 0.074(4) 0.022(2) 0.000 0.0021(18) 0.000
N1 0.012(2) 0.024(3) 0.024(3) 0.000 0.0009(19) 0.000
N2 0.027(3) 0.016(2) 0.009(2) 0.000 0.0054(18) 0.000
N3 0.020(2) 0.019(2) 0.027(3) 0.000 -0.003(2) 0.000
N1S 0.044(4) 0.076(6) 0.025(3) 0.000 -0.001(3) 0.000
P1 0.0274(9) 0.0366(10) 0.0218(8) 0.000 -0.0015(7) 0.000
Pt1 0.02107(14) 0.01726(13) 0.01599(13) 0.000 0.00074(8) 0.000

loop_
_atom_type_symbol
_atom_type_description
_atom_type_scat_dispersion_real
_atom_type_scat_dispersion_imag
_atom_type_scat_source
C C 0.0033 0.0016 'International Tables Vol C Tables 4.2.6.8 and 6.1.1.4'
H H 0.0000 0.0000 'International Tables Vol C Tables 4.2.6.8 and 6.1.1.4'
N N 0.0061 0.0033 'International Tables Vol C Tables 4.2.6.8 and 6.1.1.4'
F F 0.0171 0.0103 'International Tables Vol C Tables 4.2.6.8 and 6.1.1.4'
P P 0.1023 0.0942 'International Tables Vol C Tables 4.2.6.8 and 6.1.1.4'
Cl Cl 0.1484 0.1585 'International Tables Vol C Tables 4.2.6.8 and 6.1.1.4'
Pt Pt -1.7033 8.3905 'International Tables Vol C Tables 4.2.6.8 and 6.1.1.4'

loop_
_geom_angle_atom_site_label_1
_geom_angle_atom_site_label_2
_geom_angle_atom_site_label_3
_geom_angle
_geom_angle_site_symmetry_1
_geom_angle_site_symmetry_3
N1 C1 C2 122.0(7) . .
N1 C1 H1 119.0 . .
C2 C1 H1 119.0 . .
C3 C2 C1 118.4(7) . .
C3 C2 H2 120.8 . .
C1 C2 H2 120.8 . .
C4 C3 C2 120.2(7) . .
C4 C3 H3 119.9 . .
C2 C3 H3 119.9 . .
C3 C4 C5 119.4(7) . .
C3 C4 H4 120.3 . .
C5 C4 H4 120.3 . .
N1 C5 C4 121.0(7) . .
N1 C5 C6 114.4(6) . .
C4 C5 C6 124.6(6) . .
N2 C6 C7 119.7(7) . .
N2 C6 C5 113.3(6) . .
C7 C6 C5 127.0(6) . .
C8 C7 C6 118.3(7) . .
C8 C7 H7 120.9 . .
C6 C7 H7 120.9 . .
C7 C8 C9 120.7(7) . .
C7 C8 H8 119.6 . .
C9 C8 H8 119.6 . .
C8 C9 C10 118.8(7) . .
C8 C9 H9 120.6 . .
C10 C9 H9 120.6 . .
N2 C10 C9 119.1(7) . .
N2 C10 C11 112.9(6) . .
C9 C10 C11 128.0(7) . .
C12 C11 N3 121.3(6) . .
C12 C11 C10 124.4(6) . .
N3 C11 C10 114.3(6) . .
C11 C12 C13 120.0(7) . .
C11 C12 H12 120.0 . .
C13 C12 H12 120.0 . .
C12 C13 C14 118.6(7) . .
C12 C13 H13 120.7 . .
C14 C13 H13 120.7 . .
C15 C14 C13 119.8(7) . .
C15 C14 H14 120.1 . .
C13 C14 H14 120.1 . .
N3 C15 C14 121.6(7) . .
N3 C15 H15 119.2 . .
C14 C15 H15 119.2 . .
C2S C1S H1S1 109.5 . .
C2S C1S H1S2 109.5 . .
H1S1 C1S H1S2 109.5 . .
C2S C1S H1S3 109.5 . .
H1S1 C1S H1S3 109.5 . .
H1S2 C1S H1S3 109.5 . .
N1S C2S C1S 179.9(9) . .
C1 N1 C5 119.1(6) . .
C1 N1 Pt1 127.4(5) . .
C5 N1 Pt1 113.5(4) . .
C10 N2 C6 123.4(6) . .
C10 N2 Pt1 119.3(4) . .
C6 N2 Pt1 117.3(5) . .
C15 N3 C11 118.7(6) . .
C15 N3 Pt1 127.7(5) . .
C11 N3 Pt1 113.6(4) . .
F2 P1 F1 90.9(2) . 7_565
F2 P1 F1 90.9(2) . .
F1 P1 F1 89.8(3) 7_565 .
F2 P1 F3 90.0(2) . 7_565
F1 P1 F3 90.2(2) 7_565 7_565
F1 P1 F3 179.2(2) . 7_565
F2 P1 F3 90.0(2) . .
F1 P1 F3 179.2(2) 7_565 .
F1 P1 F3 90.2(2) . .
F3 P1 F3 89.8(3) 7_565 .
F2 P1 F4 179.6(3) . .
F1 P1 F4 89.4(2) 7_565 .
F1 P1 F4 89.4(2) . .
F3 P1 F4 89.8(2) 7_565 .
F3 P1 F4 89.8(2) . .
N2 Pt1 N3 80.0(2) . .
N2 Pt1 N1 81.5(2) . .
N3 Pt1 N1 161.5(2) . .
N2 Pt1 Cl1 178.70(17) . .
N3 Pt1 Cl1 98.70(18) . .
N1 Pt1 Cl1 99.79(17) . .

loop_
_geom_bond_atom_site_label_1
_geom_bond_atom_site_label_2
_geom_bond_distance
_geom_bond_site_symmetry_2
C1 N1 1.338(9) .
C1 C2 1.395(11) .
C1 H1 0.9500 .
C2 C3 1.380(11) .
C2 H2 0.9500 .
C3 C4 1.376(11) .
C3 H3 0.9500 .
C4 C5 1.377(10) .
C4 H4 0.9500 .
C5 N1 1.375(9) .
C5 C6 1.483(9) .
C6 N2 1.359(8) .
C6 C7 1.388(9) .
C7 C8 1.386(11) .
C7 H7 0.9500 .
C8 C9 1.394(11) .
C8 H8 0.9500 .
C9 C10 1.403(9) .
C9 H9 0.9500 .
C10 N2 1.324(8) .
C10 C11 1.463(9) .
C11 C12 1.370(9) .
C11 N3 1.383(9) .
C12 C13 1.381(11) .
C12 H12 0.9500 .
C13 C14 1.397(11) .
C13 H13 0.9500 .
C14 C15 1.378(11) .
C14 H14 0.9500 .
C15 N3 1.350(9) .
C15 H15 0.9500 .
C1S C2S 1.459(12) .
C1S H1S1 0.9800 .
C1S H1S2 0.9800 .
C1S H1S3 0.9800 .
C2S N1S 1.128(11) .
Cl1 Pt1 2.323(3) .
F1 P1 1.594(4) .
F2 P1 1.591(5) .
F3 P1 1.596(4) .
F4 P1 1.602(5) .
N1 Pt1 2.019(5) .
N2 Pt1 1.944(5) .
N3 Pt1 2.015(5) .
P1 F1 1.594(4) 7_565
P1 F3 1.596(4) 7_565

loop_
_geom_torsion_atom_site_label_1
_geom_torsion_atom_site_label_2
_geom_torsion_atom_site_label_3
_geom_torsion_atom_site_label_4
_geom_torsion
N1 C1 C2 C3 0.000(1)
C1 C2 C3 C4 0.000(1)
C2 C3 C4 C5 0.0
C3 C4 C5 N1 0.0
C3 C4 C5 C6 180.0
N1 C5 C6 N2 0.0
C4 C5 C6 N2 180.0
N1 C5 C6 C7 180.0
C4 C5 C6 C7 0.0
N2 C6 C7 C8 0.0
C5 C6 C7 C8 180.0
C6 C7 C8 C9 0.0
C7 C8 C9 C10 0.0
C8 C9 C10 N2 0.0
C8 C9 C10 C11 180.0
N2 C10 C11 C12 180.0
C9 C10 C11 C12 0.0
N2 C10 C11 N3 0.0
C9 C10 C11 N3 180.0
N3 C11 C12 C13 0.0
C10 C11 C12 C13 180.0
C11 C12 C13 C14 0.0
C12 C13 C14 C15 0.0
C13 C14 C15 N3 0.000(1)
C2 C1 N1 C5 0.000(1)
C2 C1 N1 Pt1 180.0
C4 C5 N1 C1 0.0
C6 C5 N1 C1 180.0
C4 C5 N1 Pt1 180.0
C6 C5 N1 Pt1 0.0
C9 C10 N2 C6 0.0
C11 C10 N2 C6 180.0
C9 C10 N2 Pt1 180.0
C11 C10 N2 Pt1 0.0
C7 C6 N2 C10 0.0
C5 C6 N2 C10 180.0
C7 C6 N2 Pt1 180.0
C5 C6 N2 Pt1 0.0
C14 C15 N3 C11 0.0
C14 C15 N3 Pt1 180.0
C12 C11 N3 C15 0.0
C10 C11 N3 C15 180.0
C12 C11 N3 Pt1 180.0
C10 C11 N3 Pt1 0.0
C10 N2 Pt1 N3 0.0
C6 N2 Pt1 N3 180.0
C10 N2 Pt1 N1 180.0
C6 N2 Pt1 N1 0.0
C10 N2 Pt1 Cl1 0.000(7)
C6 N2 Pt1 Cl1 180.000(7)
C15 N3 Pt1 N2 180.0
C11 N3 Pt1 N2 0.0
C15 N3 Pt1 N1 180.0
C11 N3 Pt1 N1 0.0
C15 N3 Pt1 Cl1 0.0
C11 N3 Pt1 Cl1 180.0
C1 N1 Pt1 N2 180.0
C5 N1 Pt1 N2 0.0
C1 N1 Pt1 N3 180.0
C5 N1 Pt1 N3 0.0
C1 N1 Pt1 Cl1 0.0
C5 N1 Pt1 Cl1 180.0
